data_4344718
loop_
_publ_author_name
'Dash, Subhashree P.'
'Majumder, Sudarshana'
'Banerjee, Atanu'
'Carvalho, M Fernanda N N'
'Ad\~ao, Pedro'
'Pessoa, Jo\~ao Costa'
'Brzezinski, Krzysztof'
'Garribba, Eugenio'
'Reuter, Hans'
'Dinda, Rupam'

_publ_section_title
;
 Chemistry of Monomeric and Dinuclear Non-Oxido Vanadium(IV) and
 Oxidovanadium(V) Aroylazine Complexes: Exploring Solution Behavior.
;
_journal_issue 3
_journal_name_full 'Inorganic chemistry'
_journal_page_first 1165
_journal_page_last 1182
_journal_paper_doi 10.1021/acs.inorgchem.5b02346
_journal_volume 55
_journal_year 2016
_chemical_formula_sum 'C19 H17 N2 O5 V'
_chemical_formula_weight 404.29
_space_group_IT_number 2
_symmetry_cell_setting triclinic
_symmetry_space_group_name_Hall '-P 1'
_symmetry_space_group_name_H-M 'P -1'
_atom_sites_solution_hydrogens geom
_atom_sites_solution_primary direct
_atom_sites_solution_secondary difmap
_audit_creation_method SHELXL-97
_audit_update_record
;
2014-06-05 # Formatted by publCIF

;
_cell_angle_alpha 79.973(3)
_cell_angle_beta 81.273(2)
_cell_angle_gamma 78.461(2)
_cell_formula_units_Z 2
_cell_length_a 8.3450(6)
_cell_length_b 10.1037(7)
_cell_length_c 10.5931(7)
_cell_measurement_reflns_used 9994
_cell_measurement_temperature 100(2)
_cell_measurement_theta_max 29.99
_cell_measurement_theta_min 2.08
_cell_volume 855.39(10)
_computing_cell_refinement 'Bruker SAINT'
_computing_data_collection 'Bruker APEX2'
_computing_data_reduction 'Bruker SAINT'
_computing_molecular_graphics 'Bruker SHELXTL'
_computing_publication_material 'Bruker SHELXTL'
_computing_structure_refinement 'SHELXL-97 (Sheldrick, 2008)'
_computing_structure_solution 'SHELXS-97 (Sheldrick, 2008)'
_diffrn_ambient_temperature 100(2)
_diffrn_measured_fraction_theta_full 0.999
_diffrn_measured_fraction_theta_max 0.999
_diffrn_measurement_device_type 'Bruker APEX-II CCD'
_diffrn_measurement_method '\f and \w scans'
_diffrn_radiation_monochromator graphite
_diffrn_radiation_source 'fine-focus sealed tube'
_diffrn_radiation_type MoK\a
_diffrn_radiation_wavelength 0.71073
_diffrn_reflns_av_R_equivalents 0.0701
_diffrn_reflns_av_sigmaI/netI 0.0331
_diffrn_reflns_limit_h_max 11
_diffrn_reflns_limit_h_min -11
_diffrn_reflns_limit_k_max 13
_diffrn_reflns_limit_k_min -13
_diffrn_reflns_limit_l_max 13
_diffrn_reflns_limit_l_min -13
_diffrn_reflns_number 42349
_diffrn_reflns_theta_full 28.00
_diffrn_reflns_theta_max 28.00
_diffrn_reflns_theta_min 2.64
_exptl_absorpt_coefficient_mu 0.615
_exptl_absorpt_correction_T_max 0.9298
_exptl_absorpt_correction_T_min 0.8294
_exptl_absorpt_correction_type multi-scan
_exptl_crystal_colour black
_exptl_crystal_density_diffrn 1.570
_exptl_crystal_density_method 'not measured'
_exptl_crystal_description spat
_exptl_crystal_F_000 416
_exptl_crystal_size_max 0.32
_exptl_crystal_size_mid 0.16
_exptl_crystal_size_min 0.12
_refine_diff_density_max 0.463
_refine_diff_density_min -0.384
_refine_diff_density_rms 0.065
_refine_ls_extinction_coef 0.0056(15)
_refine_ls_extinction_expression Fc^*^=kFc[1+0.001xFc^2^\l^3^/sin(2\q)]^-1/4^
_refine_ls_extinction_method SHELXL
_refine_ls_goodness_of_fit_ref 1.045
_refine_ls_hydrogen_treatment constr
_refine_ls_matrix_type full
_refine_ls_number_parameters 251
_refine_ls_number_reflns 4113
_refine_ls_number_restraints 0
_refine_ls_restrained_S_all 1.045
_refine_ls_R_factor_all 0.0335
_refine_ls_R_factor_gt 0.0302
_refine_ls_shift/su_max 0.001
_refine_ls_shift/su_mean 0.000
_refine_ls_structure_factor_coef Fsqd
_refine_ls_weighting_details 'calc w=1/[\s^2^(Fo^2^)+(0.0345P)^2^+0.5780P] where P=(Fo^2^+2Fc^2^)/3'
_refine_ls_weighting_scheme calc
_refine_ls_wR_factor_gt 0.0791
_refine_ls_wR_factor_ref 0.0815
_reflns_number_gt 3776
_reflns_number_total 4113
_reflns_threshold_expression >2sigma(I)
_cod_data_source_file ic5b02346_si_004.cif
_cod_data_source_block rd002_0m
_cod_original_sg_symbol_H-M P-1
_cod_database_code 4344718

loop_
_symmetry_equiv_pos_as_xyz
'x, y, z'
'-x, -y, -z'

loop_
_atom_site_label
_atom_site_type_symbol
_atom_site_fract_x
_atom_site_fract_y
_atom_site_fract_z
_atom_site_U_iso_or_equiv
_atom_site_adp_type
_atom_site_occupancy
_atom_site_symmetry_multiplicity
_atom_site_calc_flag
_atom_site_refinement_flags
V1 V 1.16707(3) 0.99116(2) 0.86992(2) 0.01047(9) Uani 1 1 d .
O1 O 1.00169(12) 0.89000(10) 0.94749(9) 0.0119(2) Uani 1 1 d .
C1 C 0.92077(17) 0.83107(14) 0.87733(13) 0.0118(3) Uani 1 1 d .
C2 C 0.85077(17) 0.90385(14) 0.76869(13) 0.0122(3) Uani 1 1 d .
C3 C 0.77488(17) 0.83187(15) 0.69448(13) 0.0132(3) Uani 1 1 d .
C4 C 0.72554(18) 0.88811(16) 0.57082(14) 0.0164(3) Uani 1 1 d .
H4 H 0.7424 0.9777 0.5338 0.023(2) Uiso 1 1 calc R
C5 C 0.65402(19) 0.81542(17) 0.50385(15) 0.0193(3) Uani 1 1 d .
H5 H 0.6206 0.8559 0.4219 0.023(2) Uiso 1 1 calc R
C6 C 0.62952(19) 0.68207(17) 0.55472(15) 0.0204(3) Uani 1 1 d .
H6 H 0.5770 0.6337 0.5087 0.023(2) Uiso 1 1 calc R
C7 C 0.68183(19) 0.62228(16) 0.67105(15) 0.0180(3) Uani 1 1 d .
H7 H 0.6675 0.5313 0.7045 0.023(2) Uiso 1 1 calc R
C8 C 0.75697(17) 0.69414(15) 0.74224(14) 0.0141(3) Uani 1 1 d .
C9 C 0.82182(18) 0.62839(15) 0.85812(14) 0.0149(3) Uani 1 1 d .
H9 H 0.8074 0.5374 0.8913 0.023(2) Uiso 1 1 calc R
C10 C 0.90435(18) 0.69369(14) 0.92251(13) 0.0133(3) Uani 1 1 d .
H10 H 0.9510 0.6468 0.9979 0.023(2) Uiso 1 1 calc R
C11 C 0.84965(17) 1.05158(14) 0.73679(13) 0.0128(3) Uani 1 1 d .
C12 C 0.70634(19) 1.14791(16) 0.68169(15) 0.0179(3) Uani 1 1 d .
H121 H 0.6789 1.2289 0.7254 0.026(3) Uiso 1 1 calc R
H122 H 0.6109 1.1020 0.6948 0.026(3) Uiso 1 1 calc R
H123 H 0.7360 1.1756 0.5891 0.026(3) Uiso 1 1 calc R
N1 N 0.97144(15) 1.09938(12) 0.76462(11) 0.0119(2) Uani 1 1 d .
N2 N 0.97038(15) 1.23863(12) 0.72790(12) 0.0135(2) Uani 1 1 d .
C13A C 1.10668(17) 1.26427(14) 0.75626(13) 0.0119(3) Uani 1 1 d .
O2 O 1.21379(12) 1.17347(10) 0.82003(9) 0.0122(2) Uani 1 1 d .
C14A C 1.14670(17) 1.39994(14) 0.71520(13) 0.0128(3) Uani 1 1 d .
C15A C 1.25769(19) 1.46544(15) 0.74808(14) 0.0164(3) Uani 1 1 d .
H15A H 1.3327 1.4310 0.8101 0.027(3) Uiso 1 1 calc R
C16A C 1.2385(2) 1.59709(15) 0.67016(15) 0.0189(3) Uani 1 1 d .
H16A H 1.2974 1.6683 0.6709 0.027(3) Uiso 1 1 calc R
C17A C 1.12001(19) 1.59989(15) 0.59544(15) 0.0183(3) Uani 1 1 d .
H17A H 1.0828 1.6750 0.5330 0.027(3) Uiso 1 1 calc R
O1A O 1.06115(13) 1.48088(10) 0.62150(10) 0.0160(2) Uani 1 1 d .
O3 O 1.25700(13) 0.90921(11) 0.75641(10) 0.0165(2) Uani 1 1 d .
O4 O 1.30618(12) 0.94161(10) 0.98738(10) 0.0126(2) Uani 1 1 d .
C18 C 1.44955(18) 0.83524(15) 0.98630(15) 0.0159(3) Uani 1 1 d .
H181 H 1.5140 0.8395 1.0562 0.025(2) Uiso 1 1 calc R
H182 H 1.5203 0.8488 0.9029 0.025(2) Uiso 1 1 calc R
C19 C 1.3985(2) 0.69669(16) 1.00540(16) 0.0204(3) Uani 1 1 d .
H193 H 1.3194 0.6873 1.0835 0.025(2) Uiso 1 1 calc R
H191 H 1.4958 0.6248 1.0146 0.025(2) Uiso 1 1 calc R
H192 H 1.3473 0.6884 0.9305 0.025(2) Uiso 1 1 calc R

loop_
_atom_site_aniso_label
_atom_site_aniso_U_11
_atom_site_aniso_U_22
_atom_site_aniso_U_33
_atom_site_aniso_U_23
_atom_site_aniso_U_13
_atom_site_aniso_U_12
V1 0.01053(13) 0.00924(13) 0.01178(13) 0.00023(9) -0.00325(9) -0.00220(9)
O1 0.0130(5) 0.0116(5) 0.0125(5) -0.0001(4) -0.0048(4) -0.0043(4)
C1 0.0108(6) 0.0125(7) 0.0132(6) -0.0034(5) -0.0011(5) -0.0034(5)
C2 0.0120(6) 0.0125(7) 0.0123(6) -0.0007(5) -0.0015(5) -0.0039(5)
C3 0.0107(6) 0.0162(7) 0.0133(6) -0.0039(5) -0.0012(5) -0.0028(5)
C4 0.0151(7) 0.0199(7) 0.0146(7) -0.0027(6) -0.0025(5) -0.0034(6)
C5 0.0157(7) 0.0288(9) 0.0148(7) -0.0065(6) -0.0031(5) -0.0036(6)
C6 0.0153(7) 0.0304(9) 0.0201(7) -0.0133(6) -0.0010(6) -0.0075(6)
C7 0.0159(7) 0.0190(7) 0.0216(7) -0.0082(6) 0.0010(6) -0.0068(6)
C8 0.0113(6) 0.0164(7) 0.0155(7) -0.0059(5) 0.0015(5) -0.0041(5)
C9 0.0159(7) 0.0107(7) 0.0179(7) -0.0027(5) 0.0009(5) -0.0039(5)
C10 0.0145(7) 0.0117(7) 0.0132(6) -0.0002(5) -0.0015(5) -0.0024(5)
C11 0.0144(7) 0.0138(7) 0.0105(6) 0.0000(5) -0.0028(5) -0.0041(5)
C12 0.0170(7) 0.0160(7) 0.0216(7) 0.0016(6) -0.0089(6) -0.0042(6)
N1 0.0138(6) 0.0099(6) 0.0119(5) 0.0014(4) -0.0028(4) -0.0033(5)
N2 0.0154(6) 0.0099(6) 0.0153(6) 0.0018(4) -0.0034(5) -0.0041(5)
C13A 0.0138(7) 0.0107(6) 0.0104(6) -0.0005(5) -0.0011(5) -0.0019(5)
O2 0.0127(5) 0.0108(5) 0.0133(5) 0.0002(4) -0.0037(4) -0.0027(4)
C14A 0.0138(7) 0.0115(7) 0.0119(6) 0.0006(5) -0.0008(5) -0.0017(5)
C15A 0.0174(7) 0.0160(7) 0.0172(7) -0.0020(5) -0.0021(5) -0.0066(6)
C16A 0.0220(8) 0.0134(7) 0.0218(7) -0.0021(6) 0.0020(6) -0.0080(6)
C17A 0.0200(8) 0.0111(7) 0.0215(7) 0.0031(6) 0.0007(6) -0.0045(6)
O1A 0.0165(5) 0.0124(5) 0.0177(5) 0.0038(4) -0.0039(4) -0.0035(4)
O3 0.0184(5) 0.0143(5) 0.0169(5) -0.0021(4) -0.0031(4) -0.0027(4)
O4 0.0103(5) 0.0115(5) 0.0159(5) -0.0012(4) -0.0034(4) -0.0011(4)
C18 0.0111(7) 0.0128(7) 0.0224(7) -0.0003(6) -0.0043(5) 0.0007(5)
C19 0.0215(8) 0.0132(7) 0.0262(8) -0.0015(6) -0.0066(6) -0.0012(6)

loop_
_atom_type_symbol
_atom_type_description
_atom_type_scat_dispersion_real
_atom_type_scat_dispersion_imag
_atom_type_scat_source
C C 0.0033 0.0016 'International Tables Vol C Tables 4.2.6.8 and 6.1.1.4'
H H 0.0000 0.0000 'International Tables Vol C Tables 4.2.6.8 and 6.1.1.4'
N N 0.0061 0.0033 'International Tables Vol C Tables 4.2.6.8 and 6.1.1.4'
O O 0.0106 0.0060 'International Tables Vol C Tables 4.2.6.8 and 6.1.1.4'
V V 0.3005 0.5294 'International Tables Vol C Tables 4.2.6.8 and 6.1.1.4'

loop_
_geom_angle_atom_site_label_1
_geom_angle_atom_site_label_2
_geom_angle_atom_site_label_3
_geom_angle
O3 V1 O4 102.80(5)
O3 V1 O1 102.78(5)
O4 V1 O1 99.94(4)
O3 V1 O2 105.67(5)
O4 V1 O2 95.26(4)
O1 V1 O2 143.72(4)
O3 V1 N1 94.29(5)
O4 V1 N1 162.19(5)
O1 V1 N1 80.87(4)
O2 V1 N1 75.03(4)
C1 O1 V1 121.99(8)
O1 C1 C2 121.67(12)
O1 C1 C10 116.84(12)
C2 C1 C10 121.45(12)
C1 C2 C3 118.40(13)
C1 C2 C11 119.37(12)
C3 C2 C11 122.16(12)
C4 C3 C8 117.31(13)
C4 C3 C2 123.38(13)
C8 C3 C2 119.19(13)
C5 C4 C3 121.21(14)
C4 C5 C6 120.95(14)
C7 C6 C5 119.54(14)
C6 C7 C8 120.92(15)
C7 C8 C9 120.65(14)
C7 C8 C3 119.92(13)
C9 C8 C3 119.37(13)
C10 C9 C8 121.07(13)
C9 C10 C1 120.14(13)
N1 C11 C2 118.43(12)
N1 C11 C12 119.97(13)
C2 C11 C12 121.47(12)
C11 N1 N2 116.96(12)
C11 N1 V1 127.39(10)
N2 N1 V1 115.55(8)
C13A N2 N1 107.50(11)
N2 C13A O2 123.95(13)
N2 C13A C14A 119.25(12)
O2 C13A C14A 116.79(12)
C13A O2 V1 117.48(9)
C15A C14A O1A 110.58(12)
C15A C14A C13A 133.33(13)
O1A C14A C13A 116.06(12)
C14A C15A C16A 105.87(13)
C17A C16A C15A 106.25(13)
C16A C17A O1A 110.86(13)
C17A O1A C14A 106.44(11)
C18 O4 V1 127.04(9)
O4 C18 C19 110.15(12)

loop_
_geom_bond_atom_site_label_1
_geom_bond_atom_site_label_2
_geom_bond_distance
V1 O3 1.5871(11)
V1 O4 1.7708(10)
V1 O1 1.8848(10)
V1 O2 1.9262(10)
V1 N1 2.1257(12)
O1 C1 1.3528(16)
C1 C2 1.3942(19)
C1 C10 1.414(2)
C2 C3 1.4431(19)
C2 C11 1.470(2)
C3 C4 1.421(2)
C3 C8 1.425(2)
C4 C5 1.373(2)
C5 C6 1.404(2)
C6 C7 1.368(2)
C7 C8 1.416(2)
C8 C9 1.419(2)
C9 C10 1.362(2)
C11 N1 1.3001(18)
C11 C12 1.506(2)
N1 N2 1.3915(16)
N2 C13A 1.3038(19)
C13A O2 1.3177(17)
C13A C14A 1.4530(19)
C14A C15A 1.357(2)
C14A O1A 1.3647(17)
C15A C16A 1.431(2)
C16A C17A 1.351(2)
C17A O1A 1.3575(18)
O4 C18 1.4396(17)
C18 C19 1.515(2)
